data_4065970
loop_
_publ_author_name
'Zhang, Ben-Shang'
'Wang, Wei'
'Shao, Dan-Dan'
'Hao, Xin-Qi'
'Gong, Jun-Fang'
'Song, Mao-Ping'

_publ_section_title
;
 Unsymmetrical Chiral PCN Pincer Palladium(II) and Nickel(II) Complexes of
 (Imidazolinyl)aryl Phosphinite Ligands: Synthesis via Ligand C&#x2212;H
 Activation, Crystal Structures, and Catalytic Studies
;
_journal_issue 11
_journal_name_full Organometallics
_journal_page_first 2579
_journal_paper_doi 10.1021/om100232n
_journal_volume 29
_journal_year 2010
_chemical_absolute_configuration S
_chemical_formula_sum 'C31 H30 Cl N2 O P Pd'
_chemical_formula_weight 619.39
_chemical_name_systematic
; 
 ? 
;
_space_group_IT_number 96
_symmetry_cell_setting tetragonal
_symmetry_space_group_name_Hall 'P 4nw 2abw'
_symmetry_space_group_name_H-M 'P 43 21 2'
_atom_sites_solution_hydrogens geom
_atom_sites_solution_primary direct
_atom_sites_solution_secondary difmap
_audit_creation_method SHELXL-97
_cell_angle_alpha 90.00
_cell_angle_beta 90.00
_cell_angle_gamma 90.00
_cell_formula_units_Z 8
_cell_length_a 12.3785(18)
_cell_length_b 12.3785(18)
_cell_length_c 37.262(8)
_cell_measurement_reflns_used 389
_cell_measurement_temperature 291(2)
_cell_measurement_theta_max 25.1
_cell_measurement_theta_min 2
_cell_volume 5709.6(17)
_computing_cell_refinement raxis
_computing_data_collection raxis
_computing_data_reduction raxis
_computing_molecular_graphics texsan
_computing_publication_material texsan
_computing_structure_refinement 'SHELXL-97 (Sheldrick, 1997)'
_computing_structure_solution 'SHELXS-97 (Sheldrick, 1990)'
_diffrn_ambient_temperature 291(2)
_diffrn_measured_fraction_theta_full 0.994
_diffrn_measured_fraction_theta_max 0.994
_diffrn_measurement_device_type R-AXIS-IV
_diffrn_measurement_method 'Oscillation  frames'
_diffrn_radiation_monochromator graphite
_diffrn_radiation_source 'fine-focus sealed tube'
_diffrn_radiation_type MoK\a
_diffrn_radiation_wavelength 0.71073
_diffrn_reflns_av_R_equivalents 0.0770
_diffrn_reflns_av_sigmaI/netI 0.0519
_diffrn_reflns_limit_h_max 16
_diffrn_reflns_limit_h_min 0
_diffrn_reflns_limit_k_max 16
_diffrn_reflns_limit_k_min -16
_diffrn_reflns_limit_l_max 48
_diffrn_reflns_limit_l_min -48
_diffrn_reflns_number 21830
_diffrn_reflns_theta_full 27.51
_diffrn_reflns_theta_max 27.51
_diffrn_reflns_theta_min 1.73
_exptl_absorpt_coefficient_mu 0.826
_exptl_absorpt_correction_T_max 0.8723
_exptl_absorpt_correction_T_min 0.8522
_exptl_absorpt_correction_type multi-scan
_exptl_absorpt_process_details 'ABSCOR (Higashi, 1995)'
_exptl_crystal_colour colorless
_exptl_crystal_density_diffrn 1.441
_exptl_crystal_density_method 'not measured'
_exptl_crystal_description prismatic
_exptl_crystal_F_000 2528
_exptl_crystal_size_max 0.20
_exptl_crystal_size_mid 0.18
_exptl_crystal_size_min 0.17
_refine_diff_density_max 0.538
_refine_diff_density_min -0.386
_refine_diff_density_rms 0.069
_refine_ls_abs_structure_details 'Flack H D (1983), Acta Cryst. A39, 876-881'
_refine_ls_abs_structure_Flack 0.61(4)
_refine_ls_extinction_coef 0.00258(18)
_refine_ls_extinction_expression Fc^*^=kFc[1+0.001xFc^2^\l^3^/sin(2\q)]^-1/4^
_refine_ls_extinction_method SHELXL
_refine_ls_goodness_of_fit_ref 1.066
_refine_ls_hydrogen_treatment constr
_refine_ls_matrix_type full
_refine_ls_number_parameters 331
_refine_ls_number_reflns 6480
_refine_ls_number_restraints 0
_refine_ls_restrained_S_all 1.066
_refine_ls_R_factor_all 0.0549
_refine_ls_R_factor_gt 0.0458
_refine_ls_shift/su_max 0.001
_refine_ls_shift/su_mean 0.000
_refine_ls_structure_factor_coef Fsqd
_refine_ls_weighting_details 'calc w=1/[\s^2^(Fo^2^)+(0.0374P)^2^+3.8026P] where P=(Fo^2^+2Fc^2^)/3'
_refine_ls_weighting_scheme calc
_refine_ls_wR_factor_gt 0.0959
_refine_ls_wR_factor_ref 0.1002
_reflns_number_gt 5853
_reflns_number_total 6480
_reflns_threshold_expression >2sigma(I)
_cod_data_source_file om100232n_si_002.cif
_cod_data_source_block Complex-3d
_cod_depositor_comments
;
The following automatic conversions were performed:

'_symmetry_cell_setting' value 'TETRAGONAL' changed to 'tetragonal'
according to /home/saulius/struct/CIF-dictionaries/cif_core.dic
dictionary named 'cif_core.dic' version 2.4.1 from 2010-06-29.

Automatic conversion script
Id: cif_fix_values 1715 2011-07-08 13:25:40Z adriana 
;
_cod_original_cell_volume 5709.5(16)
_cod_original_sg_symbol_H-M P4(3)2(1)2
_cod_database_code 4065970

loop_
_symmetry_equiv_pos_as_xyz
'x, y, z'
'-x, -y, z+1/2'
'-y+1/2, x+1/2, z+3/4'
'y+1/2, -x+1/2, z+1/4'
'-x+1/2, y+1/2, -z+3/4'
'x+1/2, -y+1/2, -z+1/4'
'y, x, -z'
'-y, -x, -z+1/2'

loop_
_atom_site_label
_atom_site_type_symbol
_atom_site_fract_x
_atom_site_fract_y
_atom_site_fract_z
_atom_site_U_iso_or_equiv
_atom_site_adp_type
_atom_site_occupancy
_atom_site_symmetry_multiplicity
_atom_site_calc_flag
_atom_site_refinement_flags
Pd1 Pd 0.81549(2) 0.48659(2) 0.023793(8) 0.04427(10) Uani 1 1 d .
P1 P 0.97345(10) 0.42934(11) 0.00417(3) 0.0543(3) Uani 1 1 d .
Cl1 Cl 0.70093(11) 0.34108(10) 0.00588(4) 0.0689(3) Uani 1 1 d .
O1 O 1.0624(2) 0.5222(3) 0.01400(8) 0.0670(9) Uani 1 1 d .
N1 N 0.7009(3) 0.5894(3) 0.04808(9) 0.0458(8) Uani 1 1 d .
N2 N 0.6683(3) 0.7504(3) 0.07236(10) 0.0513(9) Uani 1 1 d .
C1 C 1.0326(4) 0.3118(5) 0.02428(12) 0.0676(14) Uani 1 1 d .
C2 C 0.9718(6) 0.2223(7) 0.0287(2) 0.129(3) Uani 1 1 d .
H2A H 0.8989 0.2245 0.0228 0.155 Uiso 1 1 calc R
C3 C 1.0166(9) 0.1253(9) 0.0422(3) 0.145(3) Uiso 1 1 d .
H3A H 0.9765 0.0620 0.0438 0.174 Uiso 1 1 calc R
C4 C 1.1265(7) 0.1300(9) 0.0533(2) 0.124(4) Uani 1 1 d .
H4A H 1.1571 0.0704 0.0646 0.148 Uiso 1 1 calc R
C5 C 1.1853(8) 0.2154(9) 0.04790(19) 0.118(3) Uani 1 1 d .
H5A H 1.2587 0.2136 0.0532 0.142 Uiso 1 1 calc R
C6 C 1.1400(5) 0.3095(6) 0.03428(16) 0.096(2) Uani 1 1 d .
H6A H 1.1822 0.3712 0.0319 0.115 Uiso 1 1 calc R
C7 C 0.9938(5) 0.4113(4) -0.04352(11) 0.0604(13) Uani 1 1 d .
C8 C 0.9154(5) 0.3577(4) -0.06315(13) 0.0739(17) Uani 1 1 d .
H8A H 0.8533 0.3328 -0.0518 0.089 Uiso 1 1 calc R
C9 C 0.9293(7) 0.3408(5) -0.10009(16) 0.097(2) Uani 1 1 d .
H9A H 0.8763 0.3055 -0.1133 0.116 Uiso 1 1 calc R
C10 C 1.0222(9) 0.3768(6) -0.11655(15) 0.108(3) Uani 1 1 d .
H10A H 1.0329 0.3637 -0.1409 0.129 Uiso 1 1 calc R
C11 C 1.0987(7) 0.4318(5) -0.09746(17) 0.093(2) Uani 1 1 d .
H11A H 1.1596 0.4580 -0.1092 0.111 Uiso 1 1 calc R
C12 C 1.0871(6) 0.4495(4) -0.06027(13) 0.0764(17) Uani 1 1 d .
H12A H 1.1401 0.4857 -0.0473 0.092 Uiso 1 1 calc R
C13 C 0.9081(3) 0.6082(4) 0.03877(10) 0.0439(9) Uani 1 1 d .
C14 C 1.0183(3) 0.6102(4) 0.03257(10) 0.0482(10) Uani 1 1 d .
C15 C 1.0823(4) 0.6949(5) 0.04336(12) 0.0570(12) Uani 1 1 d .
H15A H 1.1562 0.6947 0.0388 0.068 Uiso 1 1 calc R
C16 C 1.0342(4) 0.7809(4) 0.06117(12) 0.0583(12) Uani 1 1 d .
H16A H 1.0766 0.8387 0.0687 0.070 Uiso 1 1 calc R
C17 C 0.9227(4) 0.7820(4) 0.06799(12) 0.0534(10) Uani 1 1 d .
H17A H 0.8912 0.8393 0.0803 0.064 Uiso 1 1 calc R
C18 C 0.8602(3) 0.6959(3) 0.05608(10) 0.0412(8) Uani 1 1 d .
C19 C 0.7405(3) 0.6810(4) 0.05904(10) 0.0421(8) Uani 1 1 d .
C20 C 0.5600(3) 0.7014(4) 0.06992(14) 0.0569(11) Uani 1 1 d .
H20A H 0.5119 0.7457 0.0556 0.068 Uiso 1 1 calc R
H20B H 0.5288 0.6914 0.0936 0.068 Uiso 1 1 calc R
C21 C 0.5815(3) 0.5918(4) 0.05156(12) 0.0483(10) Uani 1 1 d .
H21A H 0.5508 0.5950 0.0273 0.058 Uiso 1 1 calc R
C22 C 0.5357(4) 0.4919(4) 0.07021(12) 0.0572(11) Uani 1 1 d .
H22A H 0.5611 0.4284 0.0570 0.069 Uiso 1 1 calc R
C23 C 0.5714(6) 0.4793(6) 0.10854(15) 0.098(2) Uani 1 1 d .
H23A H 0.6489 0.4783 0.1096 0.147 Uiso 1 1 calc R
H23B H 0.5435 0.4129 0.1180 0.147 Uiso 1 1 calc R
H23C H 0.5446 0.5388 0.1225 0.147 Uiso 1 1 calc R
C24 C 0.4128(5) 0.4929(7) 0.0681(2) 0.108(3) Uani 1 1 d .
H24A H 0.3845 0.4299 0.0798 0.162 Uiso 1 1 calc R
H24B H 0.3908 0.4930 0.0434 0.162 Uiso 1 1 calc R
H24C H 0.3856 0.5565 0.0797 0.162 Uiso 1 1 calc R
C25 C 0.6836(4) 0.8633(3) 0.07960(11) 0.0469(9) Uani 1 1 d .
C26 C 0.7111(4) 0.9328(4) 0.05238(11) 0.0531(11) Uani 1 1 d .
H26A H 0.7181 0.9070 0.0290 0.064 Uiso 1 1 calc R
C27 C 0.7284(4) 1.0411(4) 0.05962(12) 0.0599(11) Uani 1 1 d .
H27A H 0.7490 1.0874 0.0412 0.072 Uiso 1 1 calc R
C28 C 0.7154(4) 1.0810(4) 0.09398(14) 0.0643(13) Uani 1 1 d .
C29 C 0.6845(4) 1.0107(4) 0.12095(12) 0.0666(12) Uani 1 1 d .
H29A H 0.6746 1.0369 0.1441 0.080 Uiso 1 1 calc R
C30 C 0.6681(4) 0.9026(4) 0.11411(12) 0.0588(12) Uani 1 1 d .
H30A H 0.6468 0.8564 0.1325 0.071 Uiso 1 1 calc R
C31 C 0.7335(7) 1.1999(5) 0.10192(19) 0.103(2) Uani 1 1 d .
H31A H 0.7206 1.2133 0.1269 0.154 Uiso 1 1 calc R
H31B H 0.6847 1.2425 0.0878 0.154 Uiso 1 1 calc R
H31C H 0.8066 1.2189 0.0961 0.154 Uiso 1 1 calc R

loop_
_atom_site_aniso_label
_atom_site_aniso_U_11
_atom_site_aniso_U_22
_atom_site_aniso_U_33
_atom_site_aniso_U_23
_atom_site_aniso_U_13
_atom_site_aniso_U_12
Pd1 0.04122(16) 0.04636(17) 0.04523(14) -0.00940(13) -0.00299(12) 0.01101(13)
P1 0.0495(6) 0.0649(7) 0.0485(5) -0.0123(5) -0.0003(5) 0.0250(6)
Cl1 0.0687(8) 0.0513(6) 0.0867(8) -0.0213(6) -0.0112(6) 0.0048(6)
O1 0.0393(15) 0.089(2) 0.072(2) -0.0280(19) 0.0085(14) 0.0104(17)
N1 0.0364(18) 0.0471(18) 0.0538(18) -0.0109(15) 0.0023(15) 0.0074(14)
N2 0.0407(19) 0.0455(19) 0.068(2) -0.0112(17) 0.0072(17) 0.0035(16)
C1 0.065(3) 0.095(4) 0.0430(19) -0.001(3) 0.002(2) 0.040(3)
C2 0.082(4) 0.120(6) 0.185(8) 0.080(6) 0.024(5) 0.053(5)
C4 0.104(6) 0.171(9) 0.095(5) 0.063(6) 0.026(4) 0.086(6)
C5 0.107(6) 0.178(9) 0.070(4) -0.001(5) -0.017(4) 0.078(6)
C6 0.090(4) 0.114(5) 0.083(4) -0.022(4) -0.023(3) 0.053(4)
C7 0.083(4) 0.051(2) 0.047(2) -0.0012(19) 0.001(2) 0.035(3)
C8 0.103(4) 0.066(3) 0.052(3) -0.014(2) -0.010(3) 0.036(3)
C9 0.149(7) 0.083(4) 0.059(3) -0.022(3) -0.018(4) 0.040(5)
C10 0.188(9) 0.083(4) 0.053(3) 0.001(3) 0.006(5) 0.057(5)
C11 0.143(7) 0.067(4) 0.068(3) 0.009(3) 0.031(4) 0.029(4)
C12 0.114(5) 0.059(3) 0.057(3) 0.005(2) 0.005(3) 0.034(3)
C13 0.040(2) 0.054(2) 0.0375(17) -0.0013(17) 0.0015(15) 0.0086(17)
C14 0.0391(19) 0.066(3) 0.0400(19) -0.0070(17) 0.0068(16) 0.009(2)
C15 0.038(2) 0.079(3) 0.054(2) 0.005(2) 0.0024(18) -0.001(2)
C16 0.045(2) 0.069(3) 0.061(3) -0.008(2) -0.006(2) -0.004(2)
C17 0.049(2) 0.053(3) 0.058(2) -0.011(2) 0.000(2) 0.007(2)
C18 0.0357(18) 0.047(2) 0.0412(18) -0.0047(17) -0.0011(15) 0.0023(17)
C19 0.0386(19) 0.047(2) 0.0404(18) -0.0043(18) 0.0019(15) 0.0069(19)
C20 0.039(2) 0.057(3) 0.075(3) -0.009(2) 0.007(2) 0.009(2)
C21 0.040(2) 0.055(2) 0.050(2) -0.002(2) 0.0023(18) 0.0034(19)
C22 0.048(2) 0.059(3) 0.065(3) -0.003(2) 0.006(2) -0.005(2)
C23 0.099(5) 0.118(6) 0.077(4) 0.025(4) -0.001(3) -0.004(5)
C24 0.056(3) 0.135(7) 0.133(6) 0.030(5) 0.005(4) -0.024(4)
C25 0.045(2) 0.048(2) 0.047(2) -0.0097(17) 0.0014(18) 0.010(2)
C26 0.054(3) 0.066(3) 0.0392(19) -0.0052(19) -0.0022(18) 0.009(2)
C27 0.067(3) 0.056(3) 0.057(2) 0.003(2) -0.007(2) 0.004(2)
C28 0.065(3) 0.058(3) 0.070(3) -0.009(2) -0.012(2) 0.002(2)
C29 0.081(3) 0.065(3) 0.053(2) -0.019(2) 0.000(2) 0.009(3)
C30 0.070(3) 0.059(3) 0.046(2) -0.008(2) 0.001(2) 0.004(2)
C31 0.140(7) 0.057(4) 0.112(5) -0.013(3) -0.016(5) -0.010(4)

loop_
_atom_type_symbol
_atom_type_description
_atom_type_scat_dispersion_real
_atom_type_scat_dispersion_imag
_atom_type_scat_source
C C 0.0033 0.0016 'International Tables Vol C Tables 4.2.6.8 and 6.1.1.4'
H H 0.0000 0.0000 'International Tables Vol C Tables 4.2.6.8 and 6.1.1.4'
N N 0.0061 0.0033 'International Tables Vol C Tables 4.2.6.8 and 6.1.1.4'
O O 0.0106 0.0060 'International Tables Vol C Tables 4.2.6.8 and 6.1.1.4'
Cl Cl 0.1484 0.1585 'International Tables Vol C Tables 4.2.6.8 and 6.1.1.4'
Pd Pd -0.9988 1.0072 'International Tables Vol C Tables 4.2.6.8 and 6.1.1.4'
P P 0.1023 0.0942 'International Tables Vol C Tables 4.2.6.8 and 6.1.1.4'

loop_
_geom_angle_atom_site_label_1
_geom_angle_atom_site_label_2
_geom_angle_atom_site_label_3
_geom_angle
C13 Pd1 N1 79.02(15)
C13 Pd1 P1 79.84(12)
N1 Pd1 P1 158.85(10)
C13 Pd1 Cl1 179.10(12)
N1 Pd1 Cl1 100.10(10)
P1 Pd1 Cl1 101.04(5)
O1 P1 C1 101.7(2)
O1 P1 C7 102.3(2)
C1 P1 C7 104.69(19)
O1 P1 Pd1 107.30(12)
C1 P1 Pd1 118.97(17)
C7 P1 Pd1 119.28(18)
C14 O1 P1 113.2(3)
C19 N1 C21 109.3(3)
C19 N1 Pd1 114.0(3)
C21 N1 Pd1 136.0(3)
C19 N2 C25 127.4(4)
C19 N2 C20 108.7(3)
C25 N2 C20 122.2(3)
C2 C1 C6 119.1(6)
C2 C1 P1 119.4(4)
C6 C1 P1 121.5(6)
C1 C2 C3 121.5(8)
C1 C2 H2A 119.3
C3 C2 H2A 119.3
C2 C3 C4 116.3(10)
C2 C3 H3A 121.9
C4 C3 H3A 121.9
C5 C4 C3 121.6(8)
C5 C4 H4A 119.2
C3 C4 H4A 119.2
C4 C5 C6 120.9(8)
C4 C5 H5A 119.6
C6 C5 H5A 119.6
C1 C6 C5 120.3(8)
C1 C6 H6A 119.8
C5 C6 H6A 119.8
C8 C7 C12 120.4(4)
C8 C7 P1 118.7(4)
C12 C7 P1 120.8(4)
C7 C8 C9 120.3(7)
C7 C8 H8A 119.9
C9 C8 H8A 119.9
C10 C9 C8 119.4(7)
C10 C9 H9A 120.3
C8 C9 H9A 120.3
C11 C10 C9 120.6(6)
C11 C10 H10A 119.7
C9 C10 H10A 119.7
C10 C11 C12 121.2(7)
C10 C11 H11A 119.4
C12 C11 H11A 119.4
C7 C12 C11 118.1(7)
C7 C12 H12A 120.9
C11 C12 H12A 120.9
C14 C13 C18 118.8(4)
C14 C13 Pd1 122.6(3)
C18 C13 Pd1 118.5(3)
C15 C14 C13 122.2(4)
C15 C14 O1 120.8(4)
C13 C14 O1 117.0(4)
C14 C15 C16 118.5(4)
C14 C15 H15A 120.7
C16 C15 H15A 120.7
C15 C16 C17 121.0(5)
C15 C16 H16A 119.5
C17 C16 H16A 119.5
C18 C17 C16 118.9(4)
C18 C17 H17A 120.6
C16 C17 H17A 120.6
C17 C18 C13 120.5(4)
C17 C18 C19 128.5(4)
C13 C18 C19 111.0(4)
N1 C19 N2 115.1(4)
N1 C19 C18 117.3(4)
N2 C19 C18 127.6(4)
N2 C20 C21 103.5(3)
N2 C20 H20A 111.1
C21 C20 H20A 111.1
N2 C20 H20B 111.1
C21 C20 H20B 111.1
H20A C20 H20B 109.0
N1 C21 C22 113.2(4)
N1 C21 C20 103.2(3)
C22 C21 C20 116.5(4)
N1 C21 H21A 107.9
C22 C21 H21A 107.9
C20 C21 H21A 107.9
C23 C22 C24 110.1(5)
C23 C22 C21 114.0(5)
C24 C22 C21 109.9(5)
C23 C22 H22A 107.5
C24 C22 H22A 107.5
C21 C22 H22A 107.5
C22 C23 H23A 109.5
C22 C23 H23B 109.5
H23A C23 H23B 109.5
C22 C23 H23C 109.5
H23A C23 H23C 109.5
H23B C23 H23C 109.5
C22 C24 H24A 109.5
C22 C24 H24B 109.5
H24A C24 H24B 109.5
C22 C24 H24C 109.5
H24A C24 H24C 109.5
H24B C24 H24C 109.5
C26 C25 C30 120.0(4)
C26 C25 N2 120.2(4)
C30 C25 N2 119.8(4)
C25 C26 C27 120.1(4)
C25 C26 H26A 120.0
C27 C26 H26A 120.0
C28 C27 C26 120.6(5)
C28 C27 H27A 119.7
C26 C27 H27A 119.7
C27 C28 C29 118.7(5)
C27 C28 C31 120.7(5)
C29 C28 C31 120.6(5)
C30 C29 C28 121.2(4)
C30 C29 H29A 119.4
C28 C29 H29A 119.4
C29 C30 C25 119.4(5)
C29 C30 H30A 120.3
C25 C30 H30A 120.3
C28 C31 H31A 109.5
C28 C31 H31B 109.5
H31A C31 H31B 109.5
C28 C31 H31C 109.5
H31A C31 H31C 109.5
H31B C31 H31C 109.5

loop_
_geom_bond_atom_site_label_1
_geom_bond_atom_site_label_2
_geom_bond_distance
Pd1 C13 1.972(4)
Pd1 N1 2.110(3)
Pd1 P1 2.2046(12)
Pd1 Cl1 2.3877(13)
P1 O1 1.634(4)
P1 C1 1.793(5)
P1 C7 1.809(4)
O1 C14 1.401(5)
N1 C19 1.302(5)
N1 C21 1.483(5)
N2 C19 1.336(5)
N2 C25 1.436(5)
N2 C20 1.474(6)
C1 C2 1.349(10)
C1 C6 1.382(8)
C2 C3 1.416(12)
C2 H2A 0.9300
C3 C4 1.423(13)
C3 H3A 0.9300
C4 C5 1.300(12)
C4 H4A 0.9300
C5 C6 1.388(10)
C5 H5A 0.9300
C6 H6A 0.9300
C7 C8 1.384(8)
C7 C12 1.395(8)
C8 C9 1.403(8)
C8 H8A 0.9300
C9 C10 1.378(12)
C9 H9A 0.9300
C10 C11 1.366(11)
C10 H10A 0.9300
C11 C12 1.411(8)
C11 H11A 0.9300
C12 H12A 0.9300
C13 C14 1.383(6)
C13 C18 1.396(6)
C14 C15 1.375(7)
C15 C16 1.388(7)
C15 H15A 0.9300
C16 C17 1.404(6)
C16 H16A 0.9300
C17 C18 1.389(6)
C17 H17A 0.9300
C18 C19 1.497(5)
C20 C21 1.542(6)
C20 H20A 0.9700
C20 H20B 0.9700
C21 C22 1.528(6)
C21 H21A 0.9800
C22 C23 1.503(7)
C22 C24 1.523(7)
C22 H22A 0.9800
C23 H23A 0.9600
C23 H23B 0.9600
C23 H23C 0.9600
C24 H24A 0.9600
C24 H24B 0.9600
C24 H24C 0.9600
C25 C26 1.372(6)
C25 C30 1.388(6)
C26 C27 1.385(7)
C26 H26A 0.9300
C27 C28 1.382(7)
C27 H27A 0.9300
C28 C29 1.384(7)
C28 C31 1.517(8)
C29 C30 1.377(7)
C29 H29A 0.9300
C30 H30A 0.9300
C31 H31A 0.9600
C31 H31B 0.9600
C31 H31C 0.9600

loop_
_geom_torsion_atom_site_label_1
_geom_torsion_atom_site_label_2
_geom_torsion_atom_site_label_3
_geom_torsion_atom_site_label_4
_geom_torsion
C13 Pd1 P1 O1 -0.57(18)
N1 Pd1 P1 O1 0.4(3)
Cl1 Pd1 P1 O1 179.26(15)
C13 Pd1 P1 C1 113.9(2)
N1 Pd1 P1 C1 114.9(3)
Cl1 Pd1 P1 C1 -66.3(2)
C13 Pd1 P1 C7 -116.1(2)
N1 Pd1 P1 C7 -115.1(3)
Cl1 Pd1 P1 C7 63.7(2)
C1 P1 O1 C14 -124.0(3)
C7 P1 O1 C14 127.9(3)
Pd1 P1 O1 C14 1.6(3)
C13 Pd1 N1 C19 3.4(3)
P1 Pd1 N1 C19 2.4(5)
Cl1 Pd1 N1 C19 -176.5(3)
C13 Pd1 N1 C21 172.5(4)
P1 Pd1 N1 C21 171.5(3)
Cl1 Pd1 N1 C21 -7.4(4)
O1 P1 C1 C2 165.6(6)
C7 P1 C1 C2 -88.1(6)
Pd1 P1 C1 C2 48.2(6)
O1 P1 C1 C6 -16.5(5)
C7 P1 C1 C6 89.7(5)
Pd1 P1 C1 C6 -134.0(4)
C6 C1 C2 C3 -2.2(12)
P1 C1 C2 C3 175.7(7)
C1 C2 C3 C4 4.6(14)
C2 C3 C4 C5 -6.7(14)
C3 C4 C5 C6 6.4(14)
C2 C1 C6 C5 1.6(9)
P1 C1 C6 C5 -176.3(5)
C4 C5 C6 C1 -3.7(11)
O1 P1 C7 C8 -164.5(3)
C1 P1 C7 C8 89.8(4)
Pd1 P1 C7 C8 -46.4(4)
O1 P1 C7 C12 16.1(4)
C1 P1 C7 C12 -89.6(4)
Pd1 P1 C7 C12 134.2(3)
C12 C7 C8 C9 0.4(7)
P1 C7 C8 C9 -179.0(4)
C7 C8 C9 C10 0.7(9)
C8 C9 C10 C11 -2.1(10)
C9 C10 C11 C12 2.5(10)
C8 C7 C12 C11 -0.1(7)
P1 C7 C12 C11 179.3(4)
C10 C11 C12 C7 -1.3(9)
N1 Pd1 C13 C14 179.8(4)
P1 Pd1 C13 C14 -0.5(3)
Cl1 Pd1 C13 C14 -170(100)
N1 Pd1 C13 C18 -0.6(3)
P1 Pd1 C13 C18 179.0(3)
Cl1 Pd1 C13 C18 10(8)
C18 C13 C14 C15 1.0(6)
Pd1 C13 C14 C15 -179.5(3)
C18 C13 C14 O1 -177.8(3)
Pd1 C13 C14 O1 1.7(5)
P1 O1 C14 C15 179.1(3)
P1 O1 C14 C13 -2.1(5)
C13 C14 C15 C16 0.2(7)
O1 C14 C15 C16 179.0(4)
C14 C15 C16 C17 -0.2(7)
C15 C16 C17 C18 -1.1(7)
C16 C17 C18 C13 2.3(7)
C16 C17 C18 C19 -177.7(4)
C14 C13 C18 C17 -2.3(6)
Pd1 C13 C18 C17 178.2(3)
C14 C13 C18 C19 177.7(4)
Pd1 C13 C18 C19 -1.8(4)
C21 N1 C19 N2 3.8(5)
Pd1 N1 C19 N2 175.8(3)
C21 N1 C19 C18 -177.4(3)
Pd1 N1 C19 C18 -5.4(5)
C25 N2 C19 N1 -166.4(4)
C20 N2 C19 N1 -1.2(5)
C25 N2 C19 C18 14.9(7)
C20 N2 C19 C18 -179.9(4)
C17 C18 C19 N1 -175.2(4)
C13 C18 C19 N1 4.8(5)
C17 C18 C19 N2 3.5(7)
C13 C18 C19 N2 -176.5(4)
C19 N2 C20 C21 -1.8(5)
C25 N2 C20 C21 164.3(4)
C19 N1 C21 C22 -131.3(4)
Pd1 N1 C21 C22 59.2(5)
C19 N1 C21 C20 -4.5(5)
Pd1 N1 C21 C20 -174.0(3)
N2 C20 C21 N1 3.6(5)
N2 C20 C21 C22 128.3(4)
N1 C21 C22 C23 63.7(5)
C20 C21 C22 C23 -55.7(6)
N1 C21 C22 C24 -172.1(5)
C20 C21 C22 C24 68.5(6)
C19 N2 C25 C26 60.0(6)
C20 N2 C25 C26 -103.4(6)
C19 N2 C25 C30 -121.5(5)
C20 N2 C25 C30 75.1(6)
C30 C25 C26 C27 3.1(7)
N2 C25 C26 C27 -178.4(4)
C25 C26 C27 C28 -1.8(8)
C26 C27 C28 C29 -0.1(8)
C26 C27 C28 C31 -179.5(5)
C27 C28 C29 C30 0.8(8)
C31 C28 C29 C30 -179.8(6)
C28 C29 C30 C25 0.5(8)
C26 C25 C30 C29 -2.5(8)
N2 C25 C30 C29 179.1(5)
